data_2003116
loop_
_publ_author_name
'Hoffmann, R.-D.'
'Jeitschko, W.'

_publ_section_title
;
 The Carbides Ln~10~Ru~10~C~19~ (Ln = Y, Gd-Lu): Crystal Structure
 of their Subcells and the Superstructures of Er~10~Ru~10~C~19~
;
_journal_coeditor_code SH0107
_journal_issue 6
_journal_name_full 'Acta Crystallographica Section B'
_journal_page_first 834
_journal_page_last 850
_journal_paper_doi 10.1107/S0108768198004984
_journal_volume 54
_journal_year 1998
_chemical_formula_sum 'C19 Er10 Ru10'
_chemical_formula_weight 2911.49
_space_group_IT_number 38
_symmetry_cell_setting orthorhombic
_symmetry_space_group_name_Hall 'A 2 -2'
_symmetry_space_group_name_H-M 'A m m 2'
_atom_sites_solution_hydrogens geom
_atom_sites_solution_primary direct
_atom_sites_solution_secondary difmap
_cell_angle_alpha 90.00
_cell_angle_beta 90.00
_cell_angle_gamma 90.00
_cell_formula_units_Z 1
_cell_length_a 3.6097(4)
_cell_length_b 18.632(2)
_cell_length_c 7.289(1)
_cell_measurement_temperature 293(2)
_cell_volume 490.23(10)
_computing_structure_refinement 'SHELXL-93 (Sheldrick, 1993)'
_computing_structure_solution 'SHELXS-86 (Sheldrick, 1990)'
_diffrn_ambient_temperature 293(2)
_diffrn_measurement_method \q/2\q
_diffrn_radiation_monochromator graphite
_diffrn_radiation_source 'fine-focus sealed tube'
_diffrn_radiation_type MoK\a
_diffrn_radiation_wavelength 0.71073
_diffrn_reflns_av_R_equivalents 0.0690
_diffrn_reflns_av_sigmaI/netI 0.0430
_diffrn_reflns_limit_h_max 5
_diffrn_reflns_limit_h_min -5
_diffrn_reflns_limit_k_max 29
_diffrn_reflns_limit_k_min -29
_diffrn_reflns_limit_l_max 11
_diffrn_reflns_limit_l_min -11
_diffrn_reflns_number 4282
_diffrn_reflns_theta_max 34.84
_diffrn_reflns_theta_min 2.19
_exptl_absorpt_coefficient_mu 49.695
_exptl_absorpt_correction_type psi-scan
_exptl_crystal_density_diffrn 9.862
_exptl_crystal_F_000 1234
_exptl_crystal_size_max 0.055
_exptl_crystal_size_mid 0.017
_exptl_crystal_size_min 0.009
_refine_diff_density_max 15.471
_refine_diff_density_min -14.224
_refine_ls_abs_structure_details 'Flack H D (1983), Acta Cryst. A39, 876-881'
_refine_ls_abs_structure_Flack -0.04(3)
_refine_ls_extinction_method none
_refine_ls_goodness_of_fit_all 3.614
_refine_ls_goodness_of_fit_obs 3.746
_refine_ls_matrix_type full
_refine_ls_number_parameters 44
_refine_ls_number_reflns 1224
_refine_ls_number_restraints 19
_refine_ls_restrained_S_all 3.627
_refine_ls_restrained_S_obs 3.757
_refine_ls_R_factor_all 0.0652
_refine_ls_R_factor_obs 0.0501
_refine_ls_shift/esd_max -0.004
_refine_ls_shift/esd_mean 0.001
_refine_ls_structure_factor_coef Fsqd
_refine_ls_weighting_details 'w=1/[\s^2^(Fo^2^)+(0.0000P)^2^+0.0000P] where P=(Fo^2^+2Fc^2^)/3'
_refine_ls_weighting_scheme calc
_refine_ls_wR_factor_all 0.1330
_refine_ls_wR_factor_obs 0.0682
_reflns_number_observed 1088
_reflns_number_total 1239
_reflns_observed_criterion >2sigma(I)
_cod_data_source_file sh0107sup1.cif
_cod_data_source_block 1
_cod_depositor_comments
;
The following automatic conversions were performed:

'_refine_ls_weighting_scheme' value 'calc
w=1/[\s^2^(Fo^2^)+(0.0000P)^2^+0.0000P] where P=(Fo^2^+2Fc^2^)/3' was
changed to 'calc'. New tag '_refine_ls_weighting_details' was
created. The value of the new tag was set to
'w=1/[\s^2^(Fo^2^)+(0.0000P)^2^+0.0000P] where P=(Fo^2^+2Fc^2^)/3'.

Automatic conversion script
Id: cif_fix_values 3143 2015-03-26 13:38:13Z robertas 
;
_cod_database_code 2003116

loop_
_symmetry_equiv_pos_as_xyz
'x, y, z'
'-x, -y, z'
'x, -y, z'
'-x, y, z'
'x, y+1/2, z+1/2'
'-x, -y+1/2, z+1/2'
'x, -y+1/2, z+1/2'
'-x, y+1/2, z+1/2'

loop_
_atom_site_aniso_label
_atom_site_aniso_U_11
_atom_site_aniso_U_22
_atom_site_aniso_U_33
_atom_site_aniso_U_12
_atom_site_aniso_U_13
_atom_site_aniso_U_23
Er1 0.0042(6) 0.0205(7) 0.0101(6) 0.000 0.000 0.0119(5)
Er2 0.0033(5) 0.0078(6) 0.0074(5) 0.000 0.000 0.0004(4)
Er3 0.0045(9) 0.0038(9) 0.0356(11) 0.000 0.000 0.000
Ru1 0.098(3) 0.0018(9) 0.0034(10) 0.000 0.000 -0.0004(9)
Ru2 0.0128(11) 0.0044(9) 0.0037(9) -0.004(3) 0.012(4) -0.0012(7)
Ru3 0.075(3) 0.0052(13) 0.0054(15) 0.000 0.000 0.000
C5 0.010 0.015 0.016 0.000 0.008 0.000

loop_
_atom_site_label
_atom_site_type_symbol
_atom_site_fract_x
_atom_site_fract_y
_atom_site_fract_z
_atom_site_U_iso_or_equiv
_atom_site_thermal_displace_type
_atom_site_calc_flag
_atom_site_refinement_flags
_atom_site_occupancy
_atom_site_disorder_group
Er1 Er 0.0000 0.11935(11) 0.6131(2) 0.0116(3) Uani d SD 1 .
Er2 Er 0.0000 0.19151(8) 0.16242(15) 0.0057(2) Uani d S 1 .
Er3 Er 0.0000 0.0000 0.0198(5) 0.0138(4) Uani d S 1 .
Ru1 Ru 0.5000 0.07299(13) 0.3050(5) 0.0335(10) Uani d SU 1 .
Ru2 Ru 0.5000 0.20353(11) 0.8495(4) 0.0067(4) Uani d SD 1 .
Ru3 Ru 0.5000 0.0000 0.6439(6) 0.0258(10) Uani d SDU 1 .
C1 C 0.5000 0.0848(9) 0.855(3) 0.007(2) Uiso d SD 1 .
C2 C 0.5000 0.1017(15) 0.037(4) 0.007(2) Uiso d S 1 .
C3 C 0.5000 0.1760(12) 0.409(3) 0.007(2) Uiso d SD 1 .
C4 C 0.5000 0.2194(18) 0.563(3) 0.007(2) Uiso d SD 1 .
C5 C 0.1102(11) 0.0000 0.3804(11) 0.014 Uani d SP 0.75 .

loop_
_atom_type_symbol
_atom_type_description
_atom_type_scat_dispersion_real
_atom_type_scat_dispersion_imag
_atom_type_scat_source
C C 0.0033 0.0016 'International Tables Vol C Tables 4.2.6.8 and 6.1.1.4'
Ru Ru -1.2594 0.8363 'International Tables Vol C Tables 4.2.6.8 and 6.1.1.4'
Er Er -0.2586 4.9576 'International Tables Vol C Tables 4.2.6.8 and 6.1.1.4'

loop_
_geom_bond_atom_site_label_1
_geom_bond_atom_site_label_2
_geom_bond_site_symmetry_2
_geom_bond_distance
_geom_bond_publ_flag
Er1 C3 1_455 2.569(14) yes
Er1 C3 . 2.569(14) yes
Er1 C1 . 2.60(2) yes
Er1 C1 1_455 2.60(2) yes
Er1 C4 . 2.61(2) yes
Er1 C4 1_455 2.61(2) yes
Er1 C5 2 2.828(5) yes
Er1 C5 . 2.828(5) yes
Er1 Ru3 1_455 2.8730(11) yes
Er1 Ru3 . 2.8730(11) yes
Er1 Ru2 . 2.945(2) yes
Er1 Ru2 1_455 2.945(2) yes
Er1 Ru1 1_455 3.008(2) yes
Er1 Ru1 . 3.008(2) yes
Er1 Er2 6 3.542(2) yes
Er1 Er2 . 3.558(2) yes
Er1 Er1 1_455 3.6097(4) yes
Er1 Er1 1_655 3.6097(4) yes
Er1 Er3 1_556 3.707(2) yes
Er2 C3 . 2.555(14) yes
Er2 C3 1_455 2.555(14) yes
Er2 C4 6_654 2.56(2) yes
Er2 C4 6_554 2.56(2) yes
Er2 C2 1_455 2.63(2) yes
Er2 C2 . 2.63(2) yes
Er2 Ru2 1_554 2.917(2) yes
Er2 Ru2 1_454 2.917(2) yes
Er2 Ru2 6_554 2.991(2) yes
Er2 Ru2 6_654 2.991(2) yes
Er2 Ru1 1_455 3.036(2) yes
Er2 Ru1 . 3.036(2) yes
Er2 Er1 6_554 3.542(2) yes
Er2 Er2 1_455 3.6097(4) yes
Er2 Er2 1_655 3.6097(4) yes
Er2 Er3 . 3.7157(14) yes
Er3 C2 2 2.62(2) yes
Er3 C2 . 2.62(2) yes
Er3 C2 2_655 2.62(2) yes
Er3 C2 1_455 2.62(2) yes
Er3 C5 . 2.665(8) yes
Er3 C5 2 2.665(8) yes
Er3 C1 2_554 2.68(2) yes
Er3 C1 1_554 2.68(2) yes
Er3 C1 1_454 2.68(2) yes
Er3 C1 2_654 2.68(2) yes
Er3 Ru1 . 3.071(2) yes
Er3 Ru1 2_655 3.071(2) yes
Er3 Ru1 2 3.071(2) yes
Er3 Ru1 1_455 3.071(2) yes
Er3 Ru3 1_454 3.281(3) yes
Er3 Ru3 1_554 3.281(3) yes
Er3 Er3 1_655 3.6097(4) yes
Er3 Er3 1_455 3.6097(4) yes
Er3 Er1 2_554 3.705(2) yes
Er3 Er1 1_554 3.705(2) yes
Er3 Er2 2 3.7157(14) yes
Ru1 C5 . 2.03(4) yes
Ru1 C5 2_655 2.03(4) yes
Ru1 C2 . 2.03(2) yes
Ru1 C3 . 2.07(2) yes
Ru1 C5 2 2.650(4) yes
Ru1 C5 1_655 2.650(4) yes
Ru1 Ru1 2_655 2.720(5) yes
Ru1 Ru3 . 2.819(4) yes
Ru1 Er1 1_655 3.008(2) yes
Ru1 Er2 1_655 3.036(2) yes
Ru1 Er3 1_655 3.071(2) yes
Ru2 C4 . 2.11(2) yes
Ru2 C4 6_655 2.13(3) yes
Ru2 C1 . 2.21(2) yes
Ru2 C3 6_655 2.28(2) yes
Ru2 C2 1_556 2.33(3) yes
Ru2 Er2 1_556 2.917(2) yes
Ru2 Er2 1_656 2.917(2) yes
Ru2 Er1 1_655 2.946(2) yes
Ru2 Er2 6 2.991(2) yes
Ru2 Er2 6_655 2.991(2) yes
Ru3 C1 . 2.20(2) yes
Ru3 C1 2_655 2.20(2) yes
Ru3 C5 . 2.380(7) yes
Ru3 C5 2_655 2.380(7) yes
Ru3 Ru1 2_655 2.819(4) yes
Ru3 Er1 2 2.8730(11) yes
Ru3 Er1 1_655 2.8730(11) yes
Ru3 Er1 2_655 2.8730(11) yes
Ru3 C5 2 2.923(7) yes
Ru3 C5 1_655 2.923(6) yes
Ru3 Er3 1_656 3.281(3) yes
Ru3 Er3 1_556 3.281(3) yes
C1 C2 1_556 1.36(3) yes
C1 Er1 1_655 2.60(2) yes
C1 Er3 1_556 2.68(2) yes
C1 Er3 1_656 2.68(2) yes
C2 C1 1_554 1.36(3) yes
C2 Ru2 1_554 2.33(3) yes
C2 Er2 1_655 2.63(2) yes
C2 Er3 1_655 2.62(2) yes
C3 C4 . 1.38(2) yes
C3 Ru2 6_654 2.28(2) yes
C3 Er2 1_655 2.560(14) yes
C3 Er1 1_655 2.570(14) yes
C4 Ru2 6_654 2.11(3) yes
C4 Er2 6_655 2.56(2) yes
C4 Er2 6 2.56(2) yes
C4 Er1 1_655 2.61(2) yes
C5 C5 2 0.796(8) yes
C5 Ru1 2_655 2.033(4) yes
C5 Ru1 2 2.649(4) yes
C5 Ru1 1_455 2.649(4) yes
C5 Er1 2 2.828(5) yes
C5 Ru3 1_455 2.913(6) yes
